data_1505557
loop_
_publ_author_name
'Song, Jinhua'
'Mishima, Masaaki'
'Rappoport, Zvi'

_publ_section_title
;
 Isomeric solid enols on ring- and amide-carbonyls of substituted
 2-carbanilido-1,3-indandiones.
;
_journal_issue 21
_journal_name_full 'Organic letters'
_journal_page_first 4307
_journal_page_last 4310
_journal_paper_doi 10.1021/ol7018554
_journal_volume 9
_journal_year 2007
_chemical_formula_moiety 'C17 H13 N O4'
_chemical_formula_sum 'C17 H13 N O4'
_chemical_formula_weight 295.28
_chemical_name_systematic
; 
 ? 
;
_space_group_IT_number 15
_symmetry_cell_setting monoclinic
_symmetry_space_group_name_Hall '-C 2yc'
_symmetry_space_group_name_H-M 'C 1 2/c 1'
_atom_sites_solution_hydrogens geom
_atom_sites_solution_primary direct
_atom_sites_solution_secondary difmap
_audit_creation_method SHELXL-97
_cell_angle_alpha 90.00
_cell_angle_beta 100.8840(10)
_cell_angle_gamma 90.00
_cell_formula_units_Z 8
_cell_length_a 21.8166(15)
_cell_length_b 9.6838(7)
_cell_length_c 13.0549(9)
_cell_measurement_reflns_used 5285
_cell_measurement_temperature 295(2)
_cell_measurement_theta_max 27.85
_cell_measurement_theta_min 2.31
_cell_volume 2708.5(3)
_computing_cell_refinement 'Bruker SMART'
_computing_data_collection 'Bruker SMART'
_computing_data_reduction 'Bruker SAINT'
_computing_molecular_graphics 'Bruker SHELXTL'
_computing_publication_material 'Bruker SHELXTL'
_computing_structure_refinement 'SHELXL-97 (Sheldrick, 1997)'
_computing_structure_solution 'SHELXS-97 (Sheldrick, 1990)'
_diffrn_ambient_temperature 295(2)
_diffrn_measured_fraction_theta_full 0.999
_diffrn_measured_fraction_theta_max 0.999
_diffrn_measurement_device_type 'CCD area detector'
_diffrn_measurement_method 'phi and omega scans'
_diffrn_radiation_monochromator graphite
_diffrn_radiation_source 'fine-focus sealed tube'
_diffrn_radiation_type MoK\a
_diffrn_radiation_wavelength 0.71073
_diffrn_reflns_av_R_equivalents 0.0278
_diffrn_reflns_av_sigmaI/netI 0.0216
_diffrn_reflns_limit_h_max 27
_diffrn_reflns_limit_h_min -27
_diffrn_reflns_limit_k_max 12
_diffrn_reflns_limit_k_min -12
_diffrn_reflns_limit_l_max 16
_diffrn_reflns_limit_l_min -16
_diffrn_reflns_number 14749
_diffrn_reflns_theta_full 27.00
_diffrn_reflns_theta_max 27.00
_diffrn_reflns_theta_min 1.90
_exptl_absorpt_coefficient_mu 0.104
_exptl_absorpt_correction_T_max 0.9815
_exptl_absorpt_correction_T_min 0.8328
_exptl_absorpt_correction_type none
_exptl_crystal_colour red
_exptl_crystal_density_diffrn 1.448
_exptl_crystal_density_method 'not measured'
_exptl_crystal_description needle
_exptl_crystal_F_000 1232
_exptl_crystal_size_max 0.24
_exptl_crystal_size_mid 0.22
_exptl_crystal_size_min 0.18
_refine_diff_density_max 0.249
_refine_diff_density_min -0.242
_refine_diff_density_rms 0.041
_refine_ls_extinction_coef 0.0008(5)
_refine_ls_extinction_expression Fc^*^=kFc[1+0.001xFc^2^\l^3^/sin(2\q)]^-1/4^
_refine_ls_extinction_method SHELXL
_refine_ls_goodness_of_fit_ref 1.181
_refine_ls_hydrogen_treatment mixed
_refine_ls_matrix_type full
_refine_ls_number_parameters 209
_refine_ls_number_reflns 2958
_refine_ls_number_restraints 0
_refine_ls_restrained_S_all 1.181
_refine_ls_R_factor_all 0.0593
_refine_ls_R_factor_gt 0.0559
_refine_ls_shift/su_max 0.005
_refine_ls_shift/su_mean 0.001
_refine_ls_structure_factor_coef Fsqd
_refine_ls_weighting_details 'calc w=1/[\s^2^(Fo^2^)+(0.0430P)^2^+2.7715P] where P=(Fo^2^+2Fc^2^)/3'
_refine_ls_weighting_scheme calc
_refine_ls_wR_factor_gt 0.1247
_refine_ls_wR_factor_ref 0.1266
_reflns_number_gt 2774
_reflns_number_total 2958
_reflns_threshold_expression >2sigma(I)
_cod_data_source_file ol7018554-file003.cif
_cod_data_source_block song111m
_cod_depositor_comments
;
The following automatic conversions were performed:

'_symmetry_cell_setting' value 'Monoclinic' changed to 'monoclinic'
according to /home/saulius/struct/CIF-dictionaries/cif_core.dic
dictionary named 'cif_core.dic' version 2.4.1 from 2010-06-29.

Automatic conversion script
Id: cif_fix_values 1715 2011-07-08 13:25:40Z adriana 
;
_cod_original_sg_symbol_H-M C2/c
_cod_database_code 1505557

loop_
_symmetry_equiv_pos_as_xyz
'x, y, z'
'-x, y, -z+1/2'
'x+1/2, y+1/2, z'
'-x+1/2, y+1/2, -z+1/2'
'-x, -y, -z'
'x, -y, z-1/2'
'-x+1/2, -y+1/2, -z'
'x+1/2, -y+1/2, z-1/2'

loop_
_atom_site_label
_atom_site_type_symbol
_atom_site_fract_x
_atom_site_fract_y
_atom_site_fract_z
_atom_site_U_iso_or_equiv
_atom_site_adp_type
_atom_site_occupancy
_atom_site_symmetry_multiplicity
_atom_site_calc_flag
_atom_site_refinement_flags
C1 C 0.47600(8) 0.19579(19) 0.98480(14) 0.0360(4) Uani 1 1 d .
C2 C 0.52618(8) 0.29444(19) 0.98652(14) 0.0349(4) Uani 1 1 d .
C3 C 0.54438(8) 0.38004(19) 1.07013(13) 0.0347(4) Uani 1 1 d .
C4 C 0.59595(8) 0.47059(18) 1.05332(13) 0.0336(4) Uani 1 1 d .
C5 C 0.62798(9) 0.5734(2) 1.11357(14) 0.0412(4) Uani 1 1 d .
H5 H 0.6185 0.5968 1.1779 0.049 Uiso 1 1 calc R
C6 C 0.67510(10) 0.6411(2) 1.07480(16) 0.0467(5) Uani 1 1 d .
H6 H 0.6979 0.7103 1.1143 0.056 Uiso 1 1 calc R
C7 C 0.68841(10) 0.6073(2) 0.97894(16) 0.0462(5) Uani 1 1 d .
H7 H 0.7202 0.6539 0.9549 0.055 Uiso 1 1 calc R
C8 C 0.65518(9) 0.5048(2) 0.91735(15) 0.0404(4) Uani 1 1 d .
H8 H 0.6639 0.4834 0.8521 0.049 Uiso 1 1 calc R
C9 C 0.60919(8) 0.43608(19) 0.95564(14) 0.0343(4) Uani 1 1 d .
C10 C 0.56578(8) 0.32196(19) 0.90994(14) 0.0343(4) Uani 1 1 d .
C11 C 0.41175(8) 0.02131(19) 0.87081(14) 0.0356(4) Uani 1 1 d .
C12 C 0.40924(9) -0.0477(2) 0.77667(14) 0.0393(4) Uani 1 1 d .
H12 H 0.4373 -0.0244 0.7340 0.047 Uiso 1 1 calc R
C13 C 0.36591(9) -0.1497(2) 0.74568(15) 0.0405(4) Uani 1 1 d .
H13 H 0.3651 -0.1953 0.6827 0.049 Uiso 1 1 calc R
C14 C 0.32337(8) -0.18502(19) 0.80790(14) 0.0370(4) Uani 1 1 d .
C15 C 0.32508(9) -0.1161(2) 0.90111(15) 0.0421(5) Uani 1 1 d .
H15 H 0.2965 -0.1386 0.9430 0.051 Uiso 1 1 calc R
C16 C 0.36907(9) -0.0134(2) 0.93282(15) 0.0424(5) Uani 1 1 d .
H16 H 0.3699 0.0321 0.9958 0.051 Uiso 1 1 calc R
C17 C 0.23814(10) -0.3301(2) 0.83015(19) 0.0539(5) Uani 1 1 d .
H17A H 0.2595 -0.3611 0.8973 0.081 Uiso 1 1 calc R
H17B H 0.2132 -0.4041 0.7953 0.081 Uiso 1 1 calc R
H17C H 0.2117 -0.2535 0.8387 0.081 Uiso 1 1 calc R
N1 N 0.45825(8) 0.12380(17) 0.89621(13) 0.0403(4) Uani 1 1 d .
H1N H 0.4780(10) 0.144(2) 0.8473(17) 0.046(6) Uiso 1 1 d .
O1 O 0.45141(6) 0.18306(15) 1.06337(10) 0.0453(4) Uani 1 1 d .
O2 O 0.52045(7) 0.38620(17) 1.15432(10) 0.0495(4) Uani 1 1 d .
H1O2 H 0.4895(15) 0.311(3) 1.143(2) 0.094(10) Uiso 1 1 d .
O3 O 0.56522(7) 0.26447(15) 0.82678(10) 0.0474(4) Uani 1 1 d .
O4 O 0.28243(6) -0.28845(15) 0.76984(11) 0.0475(4) Uani 1 1 d .

loop_
_atom_site_aniso_label
_atom_site_aniso_U_11
_atom_site_aniso_U_22
_atom_site_aniso_U_33
_atom_site_aniso_U_23
_atom_site_aniso_U_13
_atom_site_aniso_U_12
C1 0.0342(9) 0.0366(9) 0.0387(9) 0.0047(7) 0.0103(7) 0.0037(7)
C2 0.0347(9) 0.0363(9) 0.0351(9) 0.0008(7) 0.0102(7) 0.0011(7)
C3 0.0340(9) 0.0401(9) 0.0310(9) 0.0046(7) 0.0082(7) 0.0067(7)
C4 0.0345(9) 0.0360(9) 0.0298(8) 0.0016(7) 0.0050(7) 0.0049(7)
C5 0.0462(10) 0.0456(11) 0.0300(9) -0.0034(8) 0.0023(8) 0.0032(9)
C6 0.0485(11) 0.0414(11) 0.0454(11) -0.0052(9) -0.0034(9) -0.0079(9)
C7 0.0451(11) 0.0462(11) 0.0474(11) 0.0027(9) 0.0087(9) -0.0113(9)
C8 0.0428(10) 0.0441(11) 0.0363(9) -0.0011(8) 0.0119(8) -0.0046(8)
C9 0.0345(9) 0.0349(9) 0.0337(9) -0.0015(7) 0.0073(7) 0.0009(7)
C10 0.0345(9) 0.0353(9) 0.0346(9) -0.0015(7) 0.0105(7) 0.0004(7)
C11 0.0346(9) 0.0329(9) 0.0409(10) 0.0019(7) 0.0116(7) 0.0004(7)
C12 0.0375(9) 0.0435(10) 0.0405(10) 0.0009(8) 0.0171(8) -0.0015(8)
C13 0.0437(10) 0.0419(10) 0.0373(10) -0.0028(8) 0.0109(8) 0.0003(8)
C14 0.0343(9) 0.0352(9) 0.0406(10) 0.0064(8) 0.0049(7) 0.0004(7)
C15 0.0408(10) 0.0472(11) 0.0424(10) 0.0035(8) 0.0183(8) -0.0057(8)
C16 0.0468(11) 0.0447(11) 0.0395(10) -0.0048(8) 0.0184(8) -0.0058(9)
C17 0.0476(12) 0.0493(12) 0.0659(14) 0.0020(11) 0.0136(10) -0.0122(10)
N1 0.0423(9) 0.0414(9) 0.0423(9) -0.0032(7) 0.0210(7) -0.0075(7)
O1 0.0452(8) 0.0557(9) 0.0381(7) 0.0032(6) 0.0153(6) -0.0085(6)
O2 0.0517(8) 0.0673(10) 0.0333(7) -0.0012(7) 0.0177(6) -0.0029(8)
O3 0.0531(8) 0.0530(9) 0.0404(7) -0.0155(6) 0.0196(6) -0.0121(7)
O4 0.0454(8) 0.0498(8) 0.0471(8) -0.0011(6) 0.0083(6) -0.0130(6)

loop_
_atom_type_symbol
_atom_type_description
_atom_type_scat_dispersion_real
_atom_type_scat_dispersion_imag
_atom_type_scat_source
C C 0.0033 0.0016 'International Tables Vol C Tables 4.2.6.8 and 6.1.1.4'
H H 0.0000 0.0000 'International Tables Vol C Tables 4.2.6.8 and 6.1.1.4'
N N 0.0061 0.0033 'International Tables Vol C Tables 4.2.6.8 and 6.1.1.4'
O O 0.0106 0.0060 'International Tables Vol C Tables 4.2.6.8 and 6.1.1.4'

loop_
_geom_angle_atom_site_label_1
_geom_angle_atom_site_label_2
_geom_angle_atom_site_label_3
_geom_angle
O1 C1 N1 123.83(17)
O1 C1 C2 119.47(17)
N1 C1 C2 116.69(16)
C3 C2 C1 121.06(16)
C3 C2 C10 108.35(16)
C1 C2 C10 130.59(16)
O2 C3 C2 126.73(18)
O2 C3 C4 122.42(17)
C2 C3 C4 110.85(15)
C5 C4 C9 121.60(17)
C5 C4 C3 131.66(17)
C9 C4 C3 106.74(15)
C4 C5 C6 117.61(18)
C4 C5 H5 121.2
C6 C5 H5 121.2
C7 C6 C5 121.01(19)
C7 C6 H6 119.5
C5 C6 H6 119.5
C6 C7 C8 121.23(19)
C6 C7 H7 119.4
C8 C7 H7 119.4
C9 C8 C7 118.14(18)
C9 C8 H8 120.9
C7 C8 H8 120.9
C8 C9 C4 120.40(17)
C8 C9 C10 131.30(17)
C4 C9 C10 108.29(15)
O3 C10 C2 128.14(17)
O3 C10 C9 126.09(16)
C2 C10 C9 105.76(14)
C16 C11 C12 118.74(17)
C16 C11 N1 124.41(17)
C12 C11 N1 116.85(16)
C13 C12 C11 121.04(17)
C13 C12 H12 119.5
C11 C12 H12 119.5
C12 C13 C14 120.27(17)
C12 C13 H13 119.9
C14 C13 H13 119.9
O4 C14 C15 125.41(17)
O4 C14 C13 115.47(17)
C15 C14 C13 119.12(17)
C14 C15 C16 120.68(17)
C14 C15 H15 119.7
C16 C15 H15 119.7
C11 C16 C15 120.14(18)
C11 C16 H16 119.9
C15 C16 H16 119.9
O4 C17 H17A 109.5
O4 C17 H17B 109.5
H17A C17 H17B 109.5
O4 C17 H17C 109.5
H17A C17 H17C 109.5
H17B C17 H17C 109.5
C1 N1 C11 130.09(16)
C1 N1 H1N 114.9(15)
C11 N1 H1N 115.0(15)
C1 O1 H1O2 101.1(10)
C3 O2 H1O2 102.6(18)
C10 O3 H1N 89.8(6)
C14 O4 C17 118.23(16)

loop_
_geom_bond_atom_site_label_1
_geom_bond_atom_site_label_2
_geom_bond_distance
C1 O1 1.250(2)
C1 N1 1.343(2)
C1 C2 1.450(3)
C2 C3 1.368(3)
C2 C10 1.464(2)
C3 O2 1.304(2)
C3 C4 1.475(3)
C4 C5 1.375(3)
C4 C9 1.400(2)
C5 C6 1.393(3)
C5 H5 0.9300
C6 C7 1.376(3)
C6 H6 0.9300
C7 C8 1.392(3)
C7 H7 0.9300
C8 C9 1.374(3)
C8 H8 0.9300
C9 C10 1.504(3)
C10 O3 1.218(2)
C11 C16 1.386(2)
C11 C12 1.391(3)
C11 N1 1.413(2)
C12 C13 1.374(3)
C12 H12 0.9300
C13 C14 1.387(3)
C13 H13 0.9300
C14 O4 1.371(2)
C14 C15 1.382(3)
C15 C16 1.389(3)
C15 H15 0.9300
C16 H16 0.9300
C17 O4 1.416(2)
C17 H17A 0.9600
C17 H17B 0.9600
C17 H17C 0.9600
N1 H1N 0.86(2)
O1 H1O2 1.73(3)
O2 H1O2 0.98(3)
O3 H1N 2.29(2)

loop_
_geom_hbond_atom_site_label_D
_geom_hbond_atom_site_label_H
_geom_hbond_atom_site_label_A
_geom_hbond_distance_DH
_geom_hbond_distance_HA
_geom_hbond_distance_DA
_geom_hbond_angle_DHA
O2 H1O2 O1 0.98(3) 1.73(3) 2.622(2) 149(3)
N1 H1N O3 0.86(2) 2.29(2) 2.987(2) 138.4(19)

loop_
_cod_related_entry_id
_cod_related_entry_database
_cod_related_entry_code
1 ChemSpider 21151699
